data_7207895
loop_
_publ_author_name
'Dohi, Toshifumi'
'Fukushima, Kei-ichiro'
'Kamitanaka, Tohru'
'Morimoto, Koji'
'Takenaga, Naoko'
'Kita, Yasuyuki'

_publ_section_title
;
 An excellent dual recycling strategy for the hypervalent iodine/nitroxyl
 radical mediated selective oxidation of alcohols to aldehydes and ketones
;
_journal_issue 5
_journal_name_full 'Green Chemistry'
_journal_page_first 1493
_journal_paper_doi 10.1039/c2gc16632a
_journal_volume 14
_journal_year 2012
_chemical_formula_sum 'C50 H56 I4 O18'
_chemical_formula_weight 1452.60
_chemical_melting_point 469
_chemical_name_systematic 1,3,5,7-tetrakis[4-(diacetoxyiodo)phenyl]adamantane
_space_group_IT_number 15
_symmetry_space_group_name_Hall '-C 2yc'
_symmetry_space_group_name_H-M 'C 1 2/c 1'
_cell_angle_alpha 90
_cell_angle_beta 91.57(4)
_cell_angle_gamma 90
_cell_formula_units_Z 8
_cell_length_a 24.11(1)
_cell_length_b 17.011(9)
_cell_length_c 33.45(2)
_cell_volume 13714(12)
_diffrn_ambient_temperature 90
_exptl_crystal_colour colorless
_exptl_crystal_density_diffrn 1.407
_exptl_crystal_description block
_exptl_crystal_preparation 'acetic acid-methylene chloride-hexanes'
_refine_ls_R_factor_all 0.097
_refine_ls_R_factor_gt 0.067
_refine_ls_wR_factor_ref 0.181
_cod_data_source_file c2gc16632a.txt
_cod_data_source_block 1
_cod_original_cell_volume 13711(11)
_cod_original_sg_symbol_H-M C2/c
_cod_database_code 7207895

loop_
_symmetry_equiv_pos_as_xyz
x,y,z
-x,-y,-z
x+1/2,y+1/2,z
-x+1/2,-y+1/2,-z
-x,y,-z+1/2
x,-y,z+1/2
-x+1/2,y+1/2,-z+1/2
x+1/2,-y+1/2,z+1/2

loop_
_atom_site_label
_atom_site_type_symbol
_atom_site_fract_x
_atom_site_fract_y
_atom_site_fract_z
_atom_site_U_iso_or_equiv
_atom_site_adp_type
_atom_site_occupancy
_atom_site_symmetry_multiplicity
_atom_site_calc_flag
_atom_site_refinement_flags
I(1) I 0.49638(2) 0.46876(3) 0.06199(2) 0.0587(1) Uani 1.00 1 d .
I(2) I 0.27642(2) -0.12366(3) -0.10806(1) 0.0612(1) Uani 1.00 1 d .
I(3) I 0.22438(2) -0.04366(3) 0.28936(1) 0.0653(2) Uani 1.00 1 d .
I(4) I -0.02138(2) 0.41305(3) 0.03936(2) 0.0565(1) Uani 1.00 1 d .
O(1) O 0.4215(2) 0.5274(3) 0.0403(2) 0.065(2) Uani 1.00 1 d .
O(2) O 0.4797(3) 0.6268(4) 0.0348(2) 0.087(2) Uani 1.00 1 d .
O(3) O 0.5542(2) 0.3796(3) 0.0838(2) 0.079(2) Uani 1.00 1 d .
O(4) O 0.6118(2) 0.4840(4) 0.0845(2) 0.087(2) Uani 1.00 1 d .
O(5) O 0.3238(2) -0.0204(4) -0.1224(2) 0.079(2) Uani 1.00 1 d .
O(6) O 0.3495(4) -0.0918(6) -0.1735(3) 0.137(4) Uani 1.00 1 d .
O(7) O 0.2216(3) -0.2077(3) -0.0790(2) 0.086(2) Uani 1.00 1 d .
O(8) O 0.2297(3) -0.2721(4) -0.1357(2) 0.093(2) Uani 1.00 1 d .
O(9) O 0.2770(3) -0.1323(4) 0.2645(2) 0.090(2) Uani 1.00 1 d .
O(10) O 0.2554(4) -0.1931(5) 0.3198(2) 0.135(3) Uani 1.00 1 d .
O(11) O 0.1769(3) 0.0617(4) 0.2952(2) 0.083(2) Uani 1.00 1 d .
O(12) O 0.1588(3) 0.0068(4) 0.3532(2) 0.091(2) Uani 1.00 1 d .
O(13) O -0.0189(2) 0.4526(3) 0.1006(2) 0.073(2) Uani 1.00 1 d .
O(14) O -0.0994(2) 0.5063(4) 0.0816(2) 0.076(2) Uani 1.00 1 d .
O(15) O -0.0001(2) 0.3556(3) -0.0167(2) 0.075(2) Uani 1.00 1 d .
O(16) O -0.0740(2) 0.4182(4) -0.0396(2) 0.081(2) Uani 1.00 1 d .
O(17) O 0.1702(5) -0.3659(5) -0.1883(3) 0.146(4) Uani 1.00 1 d .
O(18) O 0.0594(8) -0.330(1) -0.1937(6) 0.138(6) Uiso 0.50 1 d P
O(19) O 0.054(1) -0.293(1) -0.1472(7) 0.177(8) Uiso 0.50 1 d P
C(1) C 0.3043(2) 0.2115(4) 0.0756(2) 0.040(1) Uani 1.00 1 d .
C(2) C 0.3024(2) 0.1526(3) 0.0413(2) 0.039(1) Uani 1.00 1 d .
C(3) C 0.2500(2) 0.1004(3) 0.0434(2) 0.040(1) Uani 1.00 1 d .
C(4) C 0.2505(2) 0.0571(4) 0.0840(2) 0.042(2) Uani 1.00 1 d .
C(5) C 0.2515(2) 0.1160(4) 0.1189(2) 0.041(2) Uani 1.00 1 d .
C(6) C 0.1998(2) 0.1702(4) 0.1147(2) 0.042(2) Uani 1.00 1 d .
C(7) C 0.1988(2) 0.2150(3) 0.0746(2) 0.040(1) Uani 1.00 1 d .
C(8) C 0.2519(2) 0.2639(4) 0.0722(2) 0.042(2) Uani 1.00 1 d .
C(9) C 0.3045(2) 0.1670(4) 0.1160(2) 0.043(2) Uani 1.00 1 d .
C(10) C 0.1986(2) 0.1541(4) 0.0408(2) 0.042(2) Uani 1.00 1 d .
C(11) C 0.3557(2) 0.2668(4) 0.0735(2) 0.042(2) Uani 1.00 1 d .
C(12) C 0.3637(2) 0.3259(4) 0.1030(2) 0.050(2) Uani 1.00 1 d .
C(13) C 0.4044(3) 0.3799(4) 0.1002(2) 0.053(2) Uani 1.00 1 d .
C(14) C 0.4397(3) 0.3761(4) 0.0675(2) 0.051(2) Uani 1.00 1 d .
C(15) C 0.4353(2) 0.3197(4) 0.0395(2) 0.048(2) Uani 1.00 1 d .
C(16) C 0.3926(2) 0.2638(4) 0.0422(2) 0.042(2) Uani 1.00 1 d .
C(17) C 0.4328(4) 0.5986(5) 0.0311(3) 0.075(3) Uani 1.00 1 d .
C(18) C 0.3850(4) 0.6474(5) 0.0142(4) 0.100(4) Uani 1.00 1 d .
C(19) C 0.6033(3) 0.4146(7) 0.0891(3) 0.091(3) Uani 1.00 1 d .
C(20) C 0.6466(4) 0.3557(7) 0.1027(5) 0.140(5) Uani 1.00 1 d .
C(21) C 0.2516(2) 0.0418(3) 0.0085(2) 0.041(2) Uani 1.00 1 d .
C(22) C 0.2968(2) -0.0105(4) 0.0066(2) 0.048(2) Uani 1.00 1 d .
C(23) C 0.3021(3) -0.0596(4) -0.0263(2) 0.053(2) Uani 1.00 1 d .
C(24) C 0.2620(3) -0.0569(4) -0.0568(2) 0.049(2) Uani 1.00 1 d .
C(25) C 0.2167(3) -0.0090(4) -0.0556(2) 0.046(2) Uani 1.00 1 d .
C(26) C 0.2114(2) 0.0404(4) -0.0224(2) 0.046(2) Uani 1.00 1 d .
C(27) C 0.3527(4) -0.0322(9) -0.1543(3) 0.100(4) Uani 1.00 1 d .
C(28) C 0.3891(5) 0.032(1) -0.1657(3) 0.159(6) Uani 1.00 1 d .
C(29) C 0.2093(4) -0.2661(6) -0.1017(4) 0.086(3) Uani 1.00 1 d .
C(30) C 0.1719(6) -0.3271(6) -0.0843(4) 0.121(5) Uani 1.00 1 d .
C(31) C 0.2490(3) 0.0741(4) 0.1586(2) 0.048(2) Uani 1.00 1 d .
C(32) C 0.2887(3) 0.0867(4) 0.1904(2) 0.055(2) Uani 1.00 1 d .
C(33) C 0.2823(3) 0.0516(4) 0.2276(2) 0.058(2) Uani 1.00 1 d .
C(34) C 0.2369(3) 0.0048(4) 0.2333(2) 0.058(2) Uani 1.00 1 d .
C(35) C 0.1978(3) -0.0095(5) 0.2031(2) 0.059(2) Uani 1.00 1 d .
C(36) C 0.2037(3) 0.0255(4) 0.1658(2) 0.054(2) Uani 1.00 1 d .
C(37) C 0.2794(5) -0.1944(7) 0.2877(3) 0.104(4) Uani 1.00 1 d .
C(38) C 0.3096(7) -0.2614(7) 0.2708(5) 0.176(7) Uani 1.00 1 d .
C(39) C 0.1515(4) 0.0609(7) 0.3293(3) 0.084(3) Uani 1.00 1 d .
C(40) C 0.1180(5) 0.1290(7) 0.3377(3) 0.114(4) Uani 1.00 1 d .
C(41) C 0.1473(2) 0.2655(4) 0.0708(2) 0.042(2) Uani 1.00 1 d .
C(42) C 0.0954(2) 0.2298(4) 0.0700(2) 0.049(2) Uani 1.00 1 d .
C(43) C 0.0462(3) 0.2733(4) 0.0636(2) 0.057(2) Uani 1.00 1 d .
C(44) C 0.0514(3) 0.3527(4) 0.0575(2) 0.054(2) Uani 1.00 1 d .
C(45) C 0.1021(2) 0.3917(4) 0.0589(2) 0.051(2) Uani 1.00 1 d .
C(46) C 0.1486(2) 0.3474(4) 0.0655(2) 0.045(2) Uani 1.00 1 d .
C(47) C -0.0642(3) 0.4944(5) 0.1078(3) 0.070(2) Uani 1.00 1 d .
C(48) C -0.0679(4) 0.5243(6) 0.1492(3) 0.092(3) Uani 1.00 1 d .
C(49) C -0.0351(3) 0.3737(5) -0.0448(3) 0.066(2) Uani 1.00 1 d .
C(50) C -0.0224(4) 0.3358(5) -0.0843(3) 0.085(3) Uani 1.00 1 d .
H(1) H 0.3020 0.1802 0.0166 0.047(2) Uiso 1.00 1 c R
H(2) H 0.3345 0.1203 0.0432 0.047(2) Uiso 1.00 1 c R
H(3) H 0.2180 0.0256 0.0855 0.051(2) Uiso 1.00 1 c R
H(4) H 0.2824 0.0245 0.0862 0.051(2) Uiso 1.00 1 c R
H(5) H 0.1672 0.1390 0.1162 0.050(2) Uiso 1.00 1 c R
H(6) H 0.2008 0.2071 0.1360 0.050(2) Uiso 1.00 1 c R
H(7) H 0.2526 0.3001 0.0939 0.050(2) Uiso 1.00 1 c R
H(8) H 0.2520 0.2920 0.0477 0.050(2) Uiso 1.00 1 c R
H(9) H 0.3363 0.1340 0.1179 0.052(2) Uiso 1.00 1 c R
H(10) H 0.3056 0.2039 0.1373 0.052(2) Uiso 1.00 1 c R
H(11) H 0.1984 0.1808 0.0159 0.050(2) Uiso 1.00 1 c R
H(12) H 0.1660 0.1230 0.0425 0.050(2) Uiso 1.00 1 c R
H(13) H 0.3395 0.3273 0.1250 0.060(2) Uiso 1.00 1 c R
H(14) H 0.4092 0.4198 0.1198 0.063(2) Uiso 1.00 1 c R
H(15) H 0.4602 0.3179 0.0180 0.057(2) Uiso 1.00 1 c R
H(16) H 0.3899 0.2221 0.0234 0.051(2) Uiso 1.00 1 c R
H(17) H 0.3973 0.6991 0.0083 0.121(4) Uiso 1.00 1 c R
H(18) H 0.3699 0.6238 -0.0094 0.121(4) Uiso 1.00 1 c R
H(19) H 0.3574 0.6499 0.0339 0.121(4) Uiso 1.00 1 c R
H(20) H 0.6358 0.3329 0.1272 0.167(7) Uiso 1.00 1 c R
H(21) H 0.6509 0.3155 0.0833 0.167(7) Uiso 1.00 1 c R
H(22) H 0.6808 0.3827 0.1067 0.167(7) Uiso 1.00 1 c R
H(23) H 0.3237 -0.0115 0.0279 0.057(2) Uiso 1.00 1 c R
H(24) H 0.3322 -0.0956 -0.0273 0.064(2) Uiso 1.00 1 c R
H(25) H 0.1896 -0.0090 -0.0768 0.055(2) Uiso 1.00 1 c R
H(26) H 0.1802 0.0743 -0.0209 0.055(2) Uiso 1.00 1 c R
H(27) H 0.4146 0.0441 -0.1444 0.192(8) Uiso 1.00 1 c R
H(28) H 0.4088 0.0196 -0.1890 0.192(8) Uiso 1.00 1 c R
H(29) H 0.3663 0.0770 -0.1710 0.192(8) Uiso 1.00 1 c R
H(30) H 0.1370 -0.3048 -0.0783 0.145(5) Uiso 1.00 1 c R
H(31) H 0.1667 -0.3678 -0.1034 0.145(5) Uiso 1.00 1 c R
H(32) H 0.1886 -0.3482 -0.0606 0.145(5) Uiso 1.00 1 c R
H(33) H 0.3196 0.1198 0.1860 0.066(2) Uiso 1.00 1 c R
H(34) H 0.3090 0.0603 0.2486 0.070(2) Uiso 1.00 1 c R
H(35) H 0.1665 -0.0414 0.2083 0.071(2) Uiso 1.00 1 c R
H(36) H 0.1772 0.0157 0.1449 0.064(2) Uiso 1.00 1 c R
H(37) H 0.3080 -0.3040 0.2892 0.21(1) Uiso 1.00 1 c R
H(38) H 0.2958 -0.2779 0.2453 0.21(1) Uiso 1.00 1 c R
H(39) H 0.3469 -0.2445 0.2688 0.21(1) Uiso 1.00 1 c R
H(40) H 0.1404 0.1750 0.3371 0.137(5) Uiso 1.00 1 c R
H(41) H 0.0895 0.1325 0.3176 0.137(5) Uiso 1.00 1 c R
H(42) H 0.1018 0.1245 0.3631 0.137(5) Uiso 1.00 1 c R
H(43) H 0.0933 0.1747 0.0742 0.059(2) Uiso 1.00 1 c R
H(44) H 0.0107 0.2490 0.0637 0.068(2) Uiso 1.00 1 c R
H(45) H 0.1038 0.4471 0.0556 0.061(2) Uiso 1.00 1 c R
H(46) H 0.1836 0.3730 0.0666 0.054(2) Uiso 1.00 1 c R
H(47) H -0.0377 0.5587 0.1550 0.110(4) Uiso 1.00 1 c R
H(48) H -0.1018 0.5520 0.1518 0.110(4) Uiso 1.00 1 c R
H(49) H -0.0667 0.4813 0.1673 0.110(4) Uiso 1.00 1 c R
H(50) H -0.0221 0.2803 -0.0812 0.102(3) Uiso 1.00 1 c R
H(51) H -0.0507 0.3503 -0.1032 0.102(3) Uiso 1.00 1 c R
H(52) H 0.0126 0.3527 -0.0935 0.102(3) Uiso 1.00 1 c R

loop_
_atom_site_aniso_label
_atom_site_aniso_U_11
_atom_site_aniso_U_22
_atom_site_aniso_U_33
_atom_site_aniso_U_12
_atom_site_aniso_U_13
_atom_site_aniso_U_23
I(1) 0.0373(2) 0.0615(3) 0.0775(3) -0.0159(2) 0.0047(2) -0.0(0)
I(2) 0.0598(3) 0.0649(3) 0.0587(3) 0.0086(2) -0.0002(2) -0.0(0)
I(3) 0.0704(3) 0.0740(3) 0.0512(3) -0.0119(3) -0.0047(2) 0.02(2)
I(4) 0.0332(2) 0.0561(3) 0.0802(3) 0.0033(2) -0.0031(2) 0.002(2)
O(1) 0.046(2) 0.053(3) 0.097(4) -0.007(2) 0.009(3) 0.01(1)
O(2) 0.081(4) 0.079(4) 0.104(5) -0.032(3) 0.027(4) -0.0(0)
O(3) 0.041(2) 0.076(4) 0.120(5) -0.014(2) -0.020(3) -0.0(0)
O(4) 0.048(3) 0.083(4) 0.128(6) -0.015(3) -0.015(3) -0.0(0)
O(5) 0.064(3) 0.117(5) 0.057(3) -0.023(3) 0.010(3) -0.0(0)
O(6) 0.157(8) 0.152(8) 0.105(6) 0.010(7) 0.061(6) -0.0(0)
O(7) 0.119(5) 0.049(3) 0.089(4) -0.006(3) 0.011(4) -0.0(0)
O(8) 0.105(5) 0.085(4) 0.089(5) 0.003(4) -0.008(4) -0.0(0)
O(9) 0.097(4) 0.089(4) 0.085(4) 0.007(4) 0.018(4) 0.03(3)
O(10) 0.148(7) 0.146(7) 0.113(6) 0.070(6) 0.060(5) 0.08(8)
O(11) 0.095(4) 0.091(4) 0.062(3) 0.001(4) 0.009(3) 0.02(2)
O(12) 0.108(5) 0.106(5) 0.058(3) -0.024(4) 0.003(3) 0.02(2)
O(13) 0.039(2) 0.092(4) 0.087(4) 0.019(3) -0.000(2) 0.006(6)
O(14) 0.047(3) 0.090(4) 0.090(4) 0.022(3) -0.012(3) -0.0(0)
O(15) 0.058(3) 0.086(4) 0.080(4) 0.023(3) -0.014(3) -0.0(0)
O(16) 0.051(3) 0.076(4) 0.115(5) 0.008(3) -0.009(3) 0.0006(6)
O(17) 0.189(9) 0.129(7) 0.121(7) -0.008(7) 0.024(6) -0.0(0)
C(1) 0.032(3) 0.044(3) 0.044(3) -0.003(2) -0.001(2) -0.0(0)
C(2) 0.031(2) 0.043(3) 0.043(3) 0.001(2) -0.001(2) 0.002(2)
C(3) 0.029(2) 0.042(3) 0.049(3) -0.000(2) -0.004(2) 0.0001(1)
C(4) 0.036(3) 0.043(3) 0.048(3) -0.007(2) -0.006(2) 0.004(4)
C(5) 0.039(3) 0.043(3) 0.042(3) -0.007(2) 0.001(2) 0.004(4)
C(6) 0.036(3) 0.045(3) 0.045(3) -0.007(2) 0.005(2) 0.0002(2)
C(7) 0.030(2) 0.041(3) 0.048(3) 0.001(2) 0.001(2) 0.005(5)
C(8) 0.033(3) 0.046(3) 0.045(3) -0.001(2) 0.003(2) 0.002(2)
C(9) 0.036(3) 0.049(3) 0.045(3) -0.003(3) -0.003(2) 0.0004(4)
C(10) 0.030(2) 0.049(3) 0.046(3) -0.001(2) -0.004(2) 0.003(3)
C(11) 0.031(2) 0.045(3) 0.051(3) -0.002(2) -0.005(2) 0.0007(7)
C(12) 0.036(3) 0.061(4) 0.053(4) -0.007(3) 0.006(3) -0.0(0)
C(13) 0.042(3) 0.056(4) 0.060(4) -0.012(3) -0.001(3) -0.0(0)
C(14) 0.038(3) 0.052(4) 0.063(4) -0.009(3) -0.002(3) -0.0(0)
C(15) 0.029(3) 0.055(4) 0.059(4) -0.005(3) 0.000(3) -0.0(0)
C(16) 0.031(3) 0.044(3) 0.052(4) -0.000(2) -0.001(2) -0.0(0)
C(17) 0.069(5) 0.071(5) 0.087(6) -0.010(4) 0.026(4) -0.0(0)
C(18) 0.079(6) 0.066(6) 0.16(1) 0.010(5) 0.041(6) 0.02(2)
C(19) 0.041(4) 0.112(8) 0.118(8) -0.006(5) -0.025(4) -0.0(0)
C(20) 0.059(5) 0.115(9) 0.24(2) -0.001(6) -0.050(8) -0.0(0)
C(21) 0.036(3) 0.041(3) 0.046(3) -0.004(2) 0.001(2) 0.006(6)
C(22) 0.036(3) 0.050(4) 0.058(4) 0.003(3) -0.007(3) 0.004(4)
C(23) 0.050(3) 0.048(4) 0.061(4) 0.007(3) 0.000(3) -0.0(0)
C(24) 0.049(3) 0.048(3) 0.052(4) 0.003(3) 0.003(3) -0.0(0)
C(25) 0.043(3) 0.051(4) 0.044(3) -0.003(3) -0.006(3) -0.0(0)
C(26) 0.039(3) 0.051(4) 0.048(3) 0.003(3) 0.001(3) 0.001(1)
C(27) 0.066(5) 0.16(1) 0.079(7) -0.016(7) 0.004(5) 0.009(9)
C(28) 0.079(7) 0.32(2) 0.081(7) -0.05(1) 0.016(6) 0.05(5)
C(29) 0.087(6) 0.062(5) 0.107(8) 0.000(5) -0.009(6) -0.0(0)
C(30) 0.14(1) 0.076(7) 0.14(1) -0.031(7) -0.009(8) 0.0004(4)
C(31) 0.045(3) 0.053(4) 0.046(3) -0.005(3) -0.005(3) 0.004(4)
C(32) 0.050(3) 0.060(4) 0.054(4) -0.013(3) -0.003(3) 0.006(6)
C(33) 0.060(4) 0.063(4) 0.051(4) -0.010(3) -0.010(3) 0.009(9)
C(34) 0.065(4) 0.064(4) 0.046(4) -0.007(4) -0.000(3) 0.01(1)
C(35) 0.054(4) 0.066(5) 0.057(4) -0.015(3) -0.001(3) 0.009(9)
C(36) 0.043(3) 0.065(4) 0.052(4) -0.010(3) -0.006(3) 0.007(7)
C(37) 0.092(7) 0.122(9) 0.101(8) 0.021(6) 0.030(6) 0.05(5)
C(38) 0.23(2) 0.106(9) 0.20(1) 0.09(1) 0.14(1) 0.08(8)
C(39) 0.078(6) 0.103(7) 0.070(6) -0.011(5) 0.001(5) 0.006(6)
C(40) 0.127(9) 0.123(9) 0.092(8) 0.016(8) 0.014(7) -0.0(0)
C(41) 0.028(2) 0.054(4) 0.043(3) -0.002(2) -0.001(2) 0.002(2)
C(42) 0.036(3) 0.049(4) 0.063(4) -0.000(3) 0.004(3) 0.003(3)
C(43) 0.029(3) 0.063(4) 0.077(5) -0.002(3) 0.001(3) 0.003(3)
C(44) 0.038(3) 0.049(4) 0.074(5) 0.010(3) 0.005(3) 0.002(2)
C(45) 0.033(3) 0.048(4) 0.072(4) -0.003(3) 0.002(3) 0.002(2)
C(46) 0.032(3) 0.050(4) 0.053(4) -0.002(2) -0.003(2) -0.0(0)
C(47) 0.047(4) 0.073(5) 0.090(6) 0.013(4) 0.002(4) -0.0(0)
C(48) 0.072(6) 0.116(8) 0.087(7) 0.025(5) -0.007(5) -0.0(0)
C(49) 0.052(4) 0.059(4) 0.087(6) 0.004(3) -0.006(4) -0.0(0)
C(50) 0.090(6) 0.074(6) 0.091(6) 0.010(5) -0.027(5) -0.0(0)

loop_
_geom_angle_atom_site_label_1
_geom_angle_atom_site_label_2
_geom_angle_atom_site_label_3
_geom_angle
_geom_angle_publ_flag
O(1) I(1) O(3) 162.5(2) yes
O(1) I(1) C(14) 80.6(2) yes
O(3) I(1) C(14) 81.9(2) yes
O(5) I(2) O(7) 163.6(2) yes
O(5) I(2) C(24) 80.9(2) yes
O(7) I(2) C(24) 82.8(2) yes
O(9) I(3) O(11) 161.0(2) yes
O(9) I(3) C(34) 80.1(3) yes
O(11) I(3) C(34) 80.9(3) yes
O(13) I(4) O(15) 162.3(2) yes
O(13) I(4) C(44) 82.9(2) yes
O(15) I(4) C(44) 79.4(2) yes
C(17) O(1) I(1) 109.6(5) yes
C(19) O(3) I(1) 107.0(6) yes
C(27) O(5) I(2) 110.7(7) yes
C(29) O(7) I(2) 112.1(6) yes
C(37) O(9) I(3) 110.7(6) yes
C(39) O(11) I(3) 109.6(6) yes
C(47) O(13) I(4) 109.7(5) yes
C(49) O(15) I(4) 110.8(5) yes
C(2) C(1) C(8) 108.5(5) yes
C(2) C(1) C(9) 109.6(5) yes
C(2) C(1) C(11) 111.8(5) yes
C(8) C(1) C(9) 109.2(5) yes
C(8) C(1) C(11) 107.3(5) yes
C(9) C(1) C(11) 110.5(5) yes
C(3) C(2) H(1) 109.5 no
C(3) C(2) H(2) 109.2 no
C(3) C(2) C(1) 110.5(5) yes
H(1) C(2) H(2) 109.5 no
H(1) C(2) C(1) 109.2 no
H(2) C(2) C(1) 108.9 no
C(4) C(3) C(10) 108.6(5) yes
C(4) C(3) C(21) 111.1(5) yes
C(4) C(3) C(2) 109.2(5) yes
C(10) C(3) C(21) 112.2(5) yes
C(10) C(3) C(2) 108.3(5) yes
C(21) C(3) C(2) 107.5(5) yes
C(5) C(4) H(3) 108.7 no
C(5) C(4) H(4) 108.9 no
C(5) C(4) C(3) 110.9(5) yes
H(3) C(4) H(4) 109.5 no
H(3) C(4) C(3) 109.3 no
H(4) C(4) C(3) 109.5 no
C(6) C(5) C(9) 108.8(5) yes
C(6) C(5) C(31) 107.9(5) yes
C(6) C(5) C(4) 108.8(5) yes
C(9) C(5) C(31) 111.9(5) yes
C(9) C(5) C(4) 108.3(5) yes
C(31) C(5) C(4) 111.1(5) yes
C(7) C(6) H(5) 109.2 no
C(7) C(6) H(6) 109.0 no
C(7) C(6) C(5) 111.4(5) yes
H(5) C(6) H(6) 109.5 no
H(5) C(6) C(5) 109.0 no
H(6) C(6) C(5) 108.7 no
C(8) C(7) C(10) 108.4(5) yes
C(8) C(7) C(41) 111.9(5) yes
C(8) C(7) C(6) 108.7(5) yes
C(10) C(7) C(41) 109.7(5) yes
C(10) C(7) C(6) 107.8(5) yes
C(41) C(7) C(6) 110.2(5) yes
H(7) C(8) H(8) 109.5 no
H(7) C(8) C(1) 108.7 no
H(7) C(8) C(7) 108.1 no
H(8) C(8) C(1) 109.4 no
H(8) C(8) C(7) 109.8 no
C(1) C(8) C(7) 111.4(5) yes
H(9) C(9) H(10) 109.5 no
H(9) C(9) C(1) 109.5 no
H(9) C(9) C(5) 109.1 no
H(10) C(9) C(1) 109.4 no
H(10) C(9) C(5) 109.2 no
C(1) C(9) C(5) 110.2(5) yes
H(11) C(10) H(12) 109.5 no
H(11) C(10) C(3) 108.5 no
H(11) C(10) C(7) 108.9 no
H(12) C(10) C(3) 109.4 no
H(12) C(10) C(7) 108.6 no
C(3) C(10) C(7) 112.0(5) yes
C(12) C(11) C(16) 118.1(5) yes
C(12) C(11) C(1) 119.3(5) yes
C(16) C(11) C(1) 122.5(5) yes
C(13) C(12) H(13) 120.0 no
C(13) C(12) C(11) 121.2(6) yes
H(13) C(12) C(11) 118.8 no
C(14) C(13) H(14) 120.4 no
C(14) C(13) C(12) 118.8(6) yes
H(14) C(13) C(12) 120.8 no
C(15) C(14) I(1) 121.0(5) yes
C(15) C(14) C(13) 122.5(6) yes
I(1) C(14) C(13) 116.4(5) yes
C(16) C(15) H(15) 120.3 no
C(16) C(15) C(14) 118.8(6) yes
H(15) C(15) C(14) 120.8 no
H(16) C(16) C(11) 119.3 no
H(16) C(16) C(15) 120.1 no
C(11) C(16) C(15) 120.5(6) yes
C(18) C(17) O(1) 116.4(7) yes
C(18) C(17) O(2) 120.7(8) yes
O(1) C(17) O(2) 122.9(8) yes
H(17) C(18) H(18) 109.5 no
H(17) C(18) H(19) 109.5 no
H(17) C(18) C(17) 110.3 no
H(18) C(18) H(19) 109.5 no
H(18) C(18) C(17) 110.3 no
H(19) C(18) C(17) 107.8 no
C(20) C(19) O(3) 110.3(9) yes
C(20) C(19) O(4) 124.6(8) yes
O(3) C(19) O(4) 125.0(8) yes
H(20) C(20) H(21) 109.5 no
H(20) C(20) H(22) 109.5 no
H(20) C(20) C(19) 109.2 no
H(21) C(20) H(22) 109.5 no
H(21) C(20) C(19) 111.0 no
H(22) C(20) C(19) 108.2 no
C(22) C(21) C(26) 118.5(6) yes
C(22) C(21) C(3) 118.5(5) yes
C(26) C(21) C(3) 122.9(5) yes
C(23) C(22) H(23) 120.4 no
C(23) C(22) C(21) 120.1(6) yes
H(23) C(22) C(21) 119.5 no
C(24) C(23) H(24) 120.8 no
C(24) C(23) C(22) 119.0(6) yes
H(24) C(23) C(22) 120.1 no
C(25) C(24) I(2) 119.9(5) yes
C(25) C(24) C(23) 122.7(6) yes
I(2) C(24) C(23) 117.2(5) yes
C(26) C(25) H(25) 121.0 no
C(26) C(25) C(24) 118.2(6) yes
H(25) C(25) C(24) 120.9 no
H(26) C(26) C(21) 118.9 no
H(26) C(26) C(25) 119.8 no
C(21) C(26) C(25) 121.3(6) yes
C(28) C(27) O(5) 115(1) yes
C(28) C(27) O(6) 121(1) yes
O(5) C(27) O(6) 122(1) yes
H(27) C(28) H(28) 109.5 no
H(27) C(28) H(29) 109.5 no
H(27) C(28) C(27) 109.9 no
H(28) C(28) H(29) 109.5 no
H(28) C(28) C(27) 111.0 no
H(29) C(28) C(27) 107.5 no
C(30) C(29) O(7) 115(1) yes
C(30) C(29) O(8) 123.3(9) yes
O(7) C(29) O(8) 120.7(9) yes
H(30) C(30) H(31) 109.5 no
H(30) C(30) H(32) 109.5 no
H(30) C(30) C(29) 110.5 no
H(31) C(30) H(32) 109.5 no
H(31) C(30) C(29) 108.1 no
H(32) C(30) C(29) 109.8 no
C(32) C(31) C(36) 118.2(6) yes
C(32) C(31) C(5) 122.8(6) yes
C(36) C(31) C(5) 118.8(6) yes
C(33) C(32) H(33) 120.0 no
C(33) C(32) C(31) 120.9(6) yes
H(33) C(32) C(31) 119.1 no
C(34) C(33) H(34) 121.1 no
C(34) C(33) C(32) 118.6(6) yes
H(34) C(33) C(32) 120.3 no
C(35) C(34) I(3) 118.4(5) yes
C(35) C(34) C(33) 122.2(7) yes
I(3) C(34) C(33) 119.4(5) yes
C(36) C(35) H(35) 120.5 no
C(36) C(35) C(34) 119.6(7) yes
H(35) C(35) C(34) 119.8 no
H(36) C(36) C(31) 119.3 no
H(36) C(36) C(35) 120.2 no
C(31) C(36) C(35) 120.5(6) yes
C(38) C(37) O(9) 114(1) yes
C(38) C(37) O(10) 126(1) yes
O(9) C(37) O(10) 119(1) yes
H(37) C(38) H(38) 109.5 no
H(37) C(38) H(39) 109.5 no
H(37) C(38) C(37) 108.3 no
H(38) C(38) H(39) 109.5 no
H(38) C(38) C(37) 114.2 no
H(39) C(38) C(37) 105.8 no
C(40) C(39) O(11) 116.0(9) yes
C(40) C(39) O(12) 123.0(9) yes
O(11) C(39) O(12) 120.8(9) yes
H(40) C(40) H(41) 109.5 no
H(40) C(40) H(42) 109.5 no
H(40) C(40) C(39) 109.6 no
H(41) C(40) H(42) 109.5 no
H(41) C(40) C(39) 108.0 no
H(42) C(40) C(39) 110.8 no
C(42) C(41) C(46) 117.0(5) yes
C(42) C(41) C(7) 119.3(6) yes
C(46) C(41) C(7) 123.6(5) yes
C(43) C(42) H(43) 119.4 no
C(43) C(42) C(41) 121.8(6) yes
H(43) C(42) C(41) 118.8 no
C(44) C(43) H(44) 121.0 no
C(44) C(43) C(42) 117.3(6) yes
H(44) C(43) C(42) 121.7 no
C(45) C(44) I(4) 120.0(5) yes
C(45) C(44) C(43) 123.3(6) yes
I(4) C(44) C(43) 116.3(4) yes
C(46) C(45) H(45) 121.9 no
C(46) C(45) C(44) 117.3(6) yes
H(45) C(45) C(44) 120.8 no
H(46) C(46) C(41) 118.2 no
H(46) C(46) C(45) 118.6 no
C(41) C(46) C(45) 123.2(5) yes
C(48) C(47) O(13) 115.1(7) yes
C(48) C(47) O(14) 123.8(8) yes
O(13) C(47) O(14) 121.0(8) yes
H(47) C(48) H(48) 109.5 no
H(47) C(48) H(49) 109.5 no
H(47) C(48) C(47) 109.8 no
H(48) C(48) H(49) 109.5 no
H(48) C(48) C(47) 109.3 no
H(49) C(48) C(47) 109.3 no
C(50) C(49) O(15) 113.1(7) yes
C(50) C(49) O(16) 124.4(8) yes
O(15) C(49) O(16) 122.4(8) yes
H(50) C(50) H(51) 109.5 no
H(50) C(50) H(52) 109.5 no
H(50) C(50) C(49) 109.3 no
H(51) C(50) H(52) 109.5 no
H(51) C(50) C(49) 108.1 no
H(52) C(50) C(49) 111.0 no

loop_
_geom_bond_atom_site_label_1
_geom_bond_atom_site_label_2
_geom_bond_distance
_geom_bond_publ_flag
I(1) O(1) 2.170(5) yes
I(1) O(3) 2.173(6) yes
I(1) C(14) 2.097(7) yes
I(2) O(5) 2.157(6) yes
I(2) O(7) 2.192(6) yes
I(2) C(24) 2.094(7) yes
I(3) O(9) 2.153(7) yes
I(3) O(11) 2.139(6) yes
I(3) C(34) 2.078(7) yes
I(4) O(13) 2.156(6) yes
I(4) O(15) 2.188(6) yes
I(4) C(44) 2.109(6) yes
O(1) C(17) 1.28(1) yes
O(2) C(17) 1.23(1) yes
O(3) C(19) 1.33(1) yes
O(4) C(19) 1.21(1) yes
O(5) C(27) 1.30(1) yes
O(6) C(27) 1.20(2) yes
O(7) C(29) 1.28(1) yes
O(8) C(29) 1.26(1) yes
O(9) C(37) 1.31(1) yes
O(10) C(37) 1.23(1) yes
O(11) C(39) 1.31(1) yes
O(12) C(39) 1.23(1) yes
O(13) C(47) 1.332(9) yes
O(14) C(47) 1.22(1) yes
O(15) C(49) 1.28(1) yes
O(16) C(49) 1.221(9) yes
C(1) C(2) 1.523(8) yes
C(1) C(8) 1.547(8) yes
C(1) C(9) 1.549(9) yes
C(1) C(11) 1.558(8) yes
C(2) C(3) 1.547(8) yes
C(2) H(1) 0.9501 no
C(2) H(2) 0.9501 no
C(3) C(4) 1.545(8) yes
C(3) C(10) 1.540(8) yes
C(3) C(21) 1.536(8) yes
C(4) C(5) 1.538(8) yes
C(4) H(3) 0.9499 no
C(4) H(4) 0.9501 no
C(5) C(6) 1.554(8) yes
C(5) C(9) 1.551(8) yes
C(5) C(31) 1.512(9) yes
C(6) C(7) 1.543(8) yes
C(6) H(5) 0.9500 no
C(6) H(6) 0.9499 no
C(7) C(8) 1.530(8) yes
C(7) C(10) 1.532(8) yes
C(7) C(41) 1.512(8) yes
C(8) H(7) 0.9499 no
C(8) H(8) 0.9501 no
C(9) H(9) 0.9501 no
C(9) H(10) 0.9501 no
C(10) H(11) 0.9501 no
C(10) H(12) 0.9499 no
C(11) C(12) 1.419(9) yes
C(11) C(16) 1.394(9) yes
C(12) C(13) 1.350(9) yes
C(12) H(13) 0.9499 no
C(13) C(14) 1.40(1) yes
C(13) H(14) 0.9499 no
C(14) C(15) 1.34(1) yes
C(15) C(16) 1.406(8) yes
C(15) H(15) 0.9500 no
C(16) H(16) 0.9501 no
C(17) C(18) 1.52(1) yes
C(18) H(17) 0.9500 no
C(18) H(18) 0.9501 no
C(18) H(19) 0.9499 no
C(19) C(20) 1.51(2) yes
C(20) H(20) 0.9500 no
C(20) H(21) 0.9499 no
C(20) H(22) 0.9500 no
C(21) C(22) 1.410(8) yes
C(21) C(26) 1.397(8) yes
C(22) C(23) 1.39(1) yes
C(22) H(23) 0.9501 no
C(23) C(24) 1.388(9) yes
C(23) H(24) 0.9501 no
C(24) C(25) 1.364(9) yes
C(25) C(26) 1.401(9) yes
C(25) H(25) 0.9500 no
C(26) H(26) 0.9501 no
C(27) C(28) 1.47(2) yes
C(28) H(27) 0.9500 no
C(28) H(28) 0.9500 no
C(28) H(29) 0.9499 no
C(29) C(30) 1.50(2) yes
C(30) H(30) 0.9498 no
C(30) H(31) 0.9500 no
C(30) H(32) 0.9500 no
C(31) C(32) 1.427(9) yes
C(31) C(36) 1.395(9) yes
C(32) C(33) 1.39(1) yes
C(32) H(33) 0.9500 no
C(33) C(34) 1.37(1) yes
C(33) H(34) 0.9501 no
C(34) C(35) 1.38(1) yes
C(35) C(36) 1.39(1) yes
C(35) H(35) 0.9499 no
C(36) H(36) 0.9500 no
C(37) C(38) 1.47(2) yes
C(38) H(37) 0.9501 no
C(38) H(38) 0.9499 no
C(38) H(39) 0.9500 no
C(39) C(40) 1.44(2) yes
C(40) H(40) 0.9501 no
C(40) H(41) 0.9499 no
C(40) H(42) 0.9500 no
C(41) C(42) 1.389(8) yes
C(41) C(46) 1.406(9) yes
C(42) C(43) 1.410(9) yes
C(42) H(43) 0.9500 no
C(43) C(44) 1.37(1) yes
C(43) H(44) 0.9500 no
C(44) C(45) 1.390(9) yes
C(45) C(46) 1.363(8) yes
C(45) H(45) 0.9501 no
C(46) H(46) 0.9499 no
C(47) C(48) 1.48(1) yes
C(48) H(47) 0.9501 no
C(48) H(48) 0.9499 no
C(48) H(49) 0.9500 no
C(49) C(50) 1.51(1) yes
C(50) H(50) 0.9500 no
C(50) H(51) 0.9500 no
C(50) H(52) 0.9500 no
